data_7038866
loop_
_publ_author_name
'Karwasara, Surendar'
'Jha, Chandan Kumar'
'Sinhababu, Soumen'
'Nagendran, Selvarajan'

_publ_section_title
;
 O,S-Heterocyclic stannylenes: synthesis and reactivity.
;
_journal_issue 17
_journal_name_full 'Dalton transactions (Cambridge, England : 2003)'
_journal_page_first 7200
_journal_page_last 7204
_journal_paper_doi 10.1039/c6dt01013j
_journal_volume 45
_journal_year 2016
_chemical_formula_moiety 'C5 H4 Cl N O S Sn'
_chemical_formula_sum 'C5 H4 Cl N O S Sn'
_chemical_formula_weight 280.31
_chemical_name_systematic
; 
 ? 
;
_space_group_IT_number 2
_symmetry_cell_setting triclinic
_symmetry_space_group_name_Hall '-P 1'
_symmetry_space_group_name_H-M 'P -1'
_atom_sites_solution_hydrogens geom
_atom_sites_solution_primary direct
_atom_sites_solution_secondary difmap
_audit_creation_method SHELXL-97
_audit_update_record
;
2015-10-13 deposited with the CCDC.
2016-03-17 downloaded from the CCDC.
;
_cell_angle_alpha 79.270(4)
_cell_angle_beta 72.376(4)
_cell_angle_gamma 82.595(5)
_cell_formula_units_Z 2
_cell_length_a 5.9142(14)
_cell_length_b 7.4252(18)
_cell_length_c 9.479(2)
_cell_measurement_reflns_used 952
_cell_measurement_temperature 150(2)
_cell_measurement_theta_max 28.09
_cell_measurement_theta_min 2.28
_cell_volume 388.62(16)
_computing_cell_refinement 'Bruker SMART'
_computing_data_collection 'Bruker SMART'
_computing_data_reduction 'Bruker SAINT'
_computing_molecular_graphics 'Bruker SHELXTL'
_computing_publication_material 'Bruker SHELXTL'
_computing_structure_refinement 'SHELXL-97 (Sheldrick, 1997)'
_computing_structure_solution 'SHELXS-97 (Sheldrick, 1990)'
_diffrn_ambient_temperature 150(2)
_diffrn_measured_fraction_theta_full 0.975
_diffrn_measured_fraction_theta_max 0.975
_diffrn_measurement_device_type 'CCD area detector'
_diffrn_measurement_method 'phi and omega scans'
_diffrn_radiation_monochromator graphite
_diffrn_radiation_source 'fine-focus sealed tube'
_diffrn_radiation_type MoK\a
_diffrn_radiation_wavelength 0.71073
_diffrn_reflns_av_R_equivalents 0.0207
_diffrn_reflns_av_sigmaI/netI 0.0453
_diffrn_reflns_limit_h_max 7
_diffrn_reflns_limit_h_min -7
_diffrn_reflns_limit_k_max 8
_diffrn_reflns_limit_k_min -8
_diffrn_reflns_limit_l_max 11
_diffrn_reflns_limit_l_min -11
_diffrn_reflns_number 1936
_diffrn_reflns_theta_full 24.98
_diffrn_reflns_theta_max 24.98
_diffrn_reflns_theta_min 2.28
_exptl_absorpt_coefficient_mu 3.825
_exptl_absorpt_correction_T_max 0.349
_exptl_absorpt_correction_T_min 0.212
_exptl_absorpt_correction_type multi-scan
_exptl_absorpt_process_details '(SADABS; Bruker, 2000)'
_exptl_crystal_colour white
_exptl_crystal_density_diffrn 2.395
_exptl_crystal_density_method 'not measured'
_exptl_crystal_description block
_exptl_crystal_F_000 264.0
_exptl_crystal_size_max 0.449
_exptl_crystal_size_mid 0.357
_exptl_crystal_size_min 0.275
_refine_diff_density_max 1.132
_refine_diff_density_min -0.913
_refine_diff_density_rms 0.162
_refine_ls_extinction_method none
_refine_ls_goodness_of_fit_ref 1.069
_refine_ls_hydrogen_treatment constr
_refine_ls_matrix_type full
_refine_ls_number_parameters 91
_refine_ls_number_reflns 1360
_refine_ls_number_restraints 0
_refine_ls_restrained_S_all 1.069
_refine_ls_R_factor_all 0.0398
_refine_ls_R_factor_gt 0.0346
_refine_ls_shift/su_max 0.001
_refine_ls_shift/su_mean 0.000
_refine_ls_structure_factor_coef Fsqd
_refine_ls_weighting_details 'calc w=1/[\s^2^(Fo^2^)+(0.0451P)^2^+0.0950P] where P=(Fo^2^+2Fc^2^)/3'
_refine_ls_weighting_scheme calc
_refine_ls_wR_factor_gt 0.0814
_refine_ls_wR_factor_ref 0.0833
_reflns_number_gt 1195
_reflns_number_total 1360
_reflns_threshold_expression >2sigma(I)
_cod_data_source_file c6dt01013j2.cif
_cod_data_source_block sursn36m
_cod_depositor_comments
;
The following automatic conversions were performed:

'_symmetry_cell_setting' value 'Triclinic' changed to 'triclinic'
according to
/usr/data/users/saulius/crontab/automatic-downloads/rss-feeds/RSC/lib/dictionaries/cif_core.dic
dictionary named 'cif_core.dic' version 2.4.2 from 2011-04-26.

Automatic conversion script
Id: cif_fix_values 4268 2015-11-12 08:31:59Z antanas 

 Adding full bibliography for 7038861--7038866.cif.
;
_cod_database_code 7038866

loop_
_symmetry_equiv_pos_as_xyz
'x, y, z'
'-x, -y, -z'

loop_
_atom_site_label
_atom_site_type_symbol
_atom_site_fract_x
_atom_site_fract_y
_atom_site_fract_z
_atom_site_U_iso_or_equiv
_atom_site_adp_type
_atom_site_occupancy
_atom_site_symmetry_multiplicity
_atom_site_calc_flag
_atom_site_refinement_flags
Sn1 Sn 0.21911(7) 0.22237(6) 0.92754(4) 0.02330(17) Uani 1 1 d .
S1 S -0.1903(2) 0.3764(2) 0.92446(16) 0.0248(4) Uani 1 1 d .
Cl1 Cl 0.1777(3) -0.0371(2) 0.79411(17) 0.0303(4) Uani 1 1 d .
N1 N 0.1240(8) 0.5307(6) 0.6749(5) 0.0212(11) Uani 1 1 d .
O1 O 0.2963(7) 0.4129(6) 0.7170(4) 0.0269(9) Uani 1 1 d .
C1 C -0.1061(9) 0.5313(8) 0.7614(6) 0.0202(12) Uani 1 1 d .
C5 C 0.1930(10) 0.6469(9) 0.5440(6) 0.0246(13) Uani 1 1 d .
H5 H 0.3527 0.6433 0.4889 0.030 Uiso 1 1 calc R
C4 C 0.0364(11) 0.7669(8) 0.4921(7) 0.0254(13) Uani 1 1 d .
H4 H 0.0848 0.8427 0.4002 0.031 Uiso 1 1 calc R
C3 C -0.2003(10) 0.7757(8) 0.5786(7) 0.0281(14) Uani 1 1 d .
H3 H -0.3107 0.8607 0.5458 0.034 Uiso 1 1 calc R
C2 C -0.2714(10) 0.6602(8) 0.7112(7) 0.0242(13) Uani 1 1 d .
H2 H -0.4299 0.6670 0.7684 0.029 Uiso 1 1 calc R

loop_
_atom_site_aniso_label
_atom_site_aniso_U_11
_atom_site_aniso_U_22
_atom_site_aniso_U_33
_atom_site_aniso_U_23
_atom_site_aniso_U_13
_atom_site_aniso_U_12
Sn1 0.0215(3) 0.0268(3) 0.0227(3) -0.00563(17) -0.00695(17) -0.00184(17)
S1 0.0192(8) 0.0278(9) 0.0242(8) -0.0029(6) -0.0017(6) -0.0035(6)
Cl1 0.0401(9) 0.0265(9) 0.0251(8) -0.0075(6) -0.0091(7) -0.0012(7)
N1 0.022(3) 0.017(3) 0.025(3) -0.007(2) -0.005(2) -0.004(2)
O1 0.022(2) 0.027(2) 0.026(2) -0.0027(18) 0.0005(17) -0.0013(18)
C1 0.018(3) 0.023(3) 0.019(3) -0.008(2) 0.000(2) -0.005(2)
C5 0.023(3) 0.033(4) 0.017(3) -0.007(3) -0.001(2) -0.008(3)
C4 0.030(3) 0.025(3) 0.022(3) -0.005(3) -0.007(3) -0.006(3)
C3 0.031(4) 0.024(3) 0.035(4) -0.012(3) -0.015(3) 0.005(3)
C2 0.018(3) 0.029(3) 0.027(3) -0.011(3) -0.006(2) 0.002(2)

loop_
_atom_type_symbol
_atom_type_description
_atom_type_scat_dispersion_real
_atom_type_scat_dispersion_imag
_atom_type_scat_source
C C 0.0033 0.0016 'International Tables Vol C Tables 4.2.6.8 and 6.1.1.4'
H H 0.0000 0.0000 'International Tables Vol C Tables 4.2.6.8 and 6.1.1.4'
N N 0.0061 0.0033 'International Tables Vol C Tables 4.2.6.8 and 6.1.1.4'
O O 0.0106 0.0060 'International Tables Vol C Tables 4.2.6.8 and 6.1.1.4'
S S 0.1246 0.1234 'International Tables Vol C Tables 4.2.6.8 and 6.1.1.4'
Cl Cl 0.1484 0.1585 'International Tables Vol C Tables 4.2.6.8 and 6.1.1.4'
Sn Sn -0.6537 1.4246 'International Tables Vol C Tables 4.2.6.8 and 6.1.1.4'

loop_
_geom_angle_atom_site_label_1
_geom_angle_atom_site_label_2
_geom_angle_atom_site_label_3
_geom_angle
O1 Sn1 S1 77.28(11)
O1 Sn1 Cl1 91.18(12)
S1 Sn1 Cl1 92.97(5)
C1 S1 Sn1 98.68(19)
C5 N1 C1 122.0(5)
C5 N1 O1 116.9(5)
C1 N1 O1 121.0(5)
N1 O1 Sn1 121.9(3)
N1 C1 C2 117.3(5)
N1 C1 S1 121.0(4)
C2 C1 S1 121.8(4)
C4 C5 N1 121.5(5)
C4 C5 H5 119.3
N1 C5 H5 119.3
C5 C4 C3 118.6(6)
C5 C4 H4 120.7
C3 C4 H4 120.7
C2 C3 C4 120.4(6)
C2 C3 H3 119.8
C4 C3 H3 119.8
C3 C2 C1 120.2(5)
C3 C2 H2 119.9
C1 C2 H2 119.9

loop_
_geom_bond_atom_site_label_1
_geom_bond_atom_site_label_2
_geom_bond_distance
Sn1 O1 2.181(4)
Sn1 S1 2.5472(16)
Sn1 Cl1 2.5665(16)
S1 C1 1.726(6)
N1 C5 1.355(8)
N1 C1 1.360(7)
N1 O1 1.360(6)
C1 C2 1.404(8)
C5 C4 1.339(9)
C5 H5 0.9300
C4 C3 1.392(8)
C4 H4 0.9300
C3 C2 1.365(8)
C3 H3 0.9300
C2 H2 0.9300

loop_
_geom_torsion_atom_site_label_1
_geom_torsion_atom_site_label_2
_geom_torsion_atom_site_label_3
_geom_torsion_atom_site_label_4
_geom_torsion
O1 Sn1 S1 C1 -3.4(2)
Cl1 Sn1 S1 C1 -93.92(19)
C5 N1 O1 Sn1 178.1(4)
C1 N1 O1 Sn1 -1.6(6)
S1 Sn1 O1 N1 3.2(3)
Cl1 Sn1 O1 N1 96.0(4)
C5 N1 C1 C2 -1.1(8)
O1 N1 C1 C2 178.6(5)
C5 N1 C1 S1 177.8(4)
O1 N1 C1 S1 -2.5(7)
Sn1 S1 C1 N1 4.3(5)
Sn1 S1 C1 C2 -176.9(4)
C1 N1 C5 C4 -1.0(9)
O1 N1 C5 C4 179.4(5)
N1 C5 C4 C3 2.5(9)
C5 C4 C3 C2 -2.0(9)
C4 C3 C2 C1 -0.1(9)
N1 C1 C2 C3 1.6(8)
S1 C1 C2 C3 -177.3(4)
